data_2016895
loop_
_publ_author_name
'Michaud-Soret, I.'
'Kozelka, J.'
'Bois, C.'

_publ_section_title
;
 <i>cis</i>-Dichloro(di-<i>n</i>-butyl
 sulfide)(tri-<i>n</i>-butylphosphine)platinum(II)
;
_journal_issue 3
_journal_name_full 'Acta Crystallographica Section C'
_journal_page_first 589
_journal_page_last 591
_journal_paper_doi 10.1107/S0108270192010266
_journal_volume 49
_journal_year 1993
_chemical_formula_sum 'C20 H45 Cl2 P Pt S'
_chemical_formula_weight 614.6
_symmetry_cell_setting monoclinic
_symmetry_space_group_name_Hall '-P 2yab'
_symmetry_space_group_name_H-M 'P 1 21/a 1'
_atom_type_scat_source IntTabIV
_cell_angle_alpha 90
_cell_angle_beta 90.24(4)
_cell_angle_gamma 90
_cell_formula_units_Z 8
_cell_length_a 18.930(10)
_cell_length_b 23.029(8)
_cell_length_c 12.807(4)
_cell_measurement_reflns_used 25
_cell_measurement_temperature 291
_cell_measurement_theta_max 11
_cell_measurement_theta_min 10
_cell_volume 5583(4)
_diffrn_measurement_device 'Nonius CAD-4'
_diffrn_measurement_method \w-2\q
_diffrn_radiation_type 'Mo K\a'
_diffrn_radiation_wavelength 0.7107
_diffrn_reflns_av_R_equivalents 0.042
_diffrn_reflns_limit_h_max 19
_diffrn_reflns_limit_h_min -19
_diffrn_reflns_limit_k_max 24
_diffrn_reflns_limit_k_min 0
_diffrn_reflns_limit_l_max 13
_diffrn_reflns_limit_l_min 0
_diffrn_reflns_number 7479
_diffrn_reflns_theta_max 22
_diffrn_standards_decay_% 0
_diffrn_standards_interval_time 120
_diffrn_standards_number 2
_exptl_absorpt_coefficient_mu 5.40
_exptl_absorpt_correction_T_max 1.08
_exptl_absorpt_correction_T_min 0.85
_exptl_absorpt_correction_type empirical
_exptl_crystal_colour colorless
_exptl_crystal_density_diffrn 1.46
_exptl_crystal_description plate
_exptl_crystal_size_max 0.7
_exptl_crystal_size_mid 0.4
_exptl_crystal_size_min 0.3
_refine_diff_density_max 1.75
_refine_diff_density_min -1.23
_refine_ls_hydrogen_treatment 'H atoms not introduced'
_refine_ls_number_parameters 452
_refine_ls_number_reflns 2601
_refine_ls_R_factor_obs 0.061
_refine_ls_shift/esd_max 0.21
_refine_ls_structure_factor_coef F
_refine_ls_weighting_details 'w = 1'
_refine_ls_weighting_scheme calc
_refine_ls_wR_factor_obs 0.069
_reflns_number_observed 2601
_reflns_number_total 6816
_reflns_observed_criterion I>=3\s(I)
_cod_data_source_file pa1017.cif
_cod_data_source_block pa1017_structure_1_of_1
_cod_depositor_comments
;
The following automatic conversions were performed:

'_refine_ls_weighting_scheme' value 'w = 1' was changed to 'calc'.
New tag '_refine_ls_weighting_details' was created. The value of the
new tag was set to 'w = 1'.

Automatic conversion script
Id: cif_fix_values 3143 2015-03-26 13:38:13Z robertas 
;
_cod_original_cell_volume 5584(4)
_cod_original_formula_sum 'C20 H45 Cl2 P1 Pt1 S1'
_cod_database_code 2016895

loop_
_atom_site_label
_atom_site_fract_x
_atom_site_fract_y
_atom_site_fract_z
_atom_site_U_iso_or_equiv
Pt(1) -.00799(8) .23711(6) .79830(10) .0628
S(1) -.0325(5) .2347(5) .9718(6) .0808
Cl(1) .0143(6) .2389(5) .6226(7) .0968
Cl(2) -.1260(5) .2647(6) .7654(7) .1049
P(1) .1054(5) .2118(4) .8196(7) .0734
C(1) -.1050(10) .1800(10) .988(3) .0924
C(2) -.071(2) .120(2) .976(5) .0882
C(3) -.109(4) .074(2) 1.036(5) .1734
C(4) -.083(4) .019(2) .988(7) .3486
C(11) -.073(2) .3050(10) 1.010(3) .0906
C(12) -.021(2) .356(2) .991(4) .1405
C(13) -.054(3) .415(2) 1.022(5) .2294
C(14) -.072(4) .414(2) 1.138(5) .1799
C(21) .132(2) .1500(10) .734(2) .0699
C(22) .089(2) .095(2) .759(3) .0872
C(23) .112(3) .051(2) .677(5) .1796
C(24) .053(4) .007(3) .659(7) .2939
C(31) .1660(10) .2720(10) .786(2) .0891
C(32) .149(2) .3250(10) .852(3) .0879
C(33) .200(2) .373(2) .815(3) .1204
C(34) .187(3) .428(2) .880(4) .1363
C(41) .128(2) .191(2) .957(2) .0893
C(42) .205(2) .169(2) .967(2) .1068
C(43) .219(2) .148(2) 1.082(3) .1363
C(440 .193(3) .086(2) 1.094(4) .1890
Pt(1') .24684(8) .29784(8) 1.30320(10) .0861
S(1') .2729(6) .2830(5) 1.4749(7) .1059
Cl(1') .2225(6) .3097(6) 1.1271(8) .1228
Cl(2') .3584(6) .2596(7) 1.2586(9) .1470
P(1') .1400(5) .3348(5) 1.3326(7) .0878
C(1') .308(2) .2060(10) 1.486(3) .0822
C(2') .254(3) .163(2) 1.440(5) .2097
C(3') .274(4) .101(2) 1.472(5) .2581
C(4') .334(4) .083(3) 1.402(6) .2446
C(11') .3520(10) .327(2) 1.506(3) .1212
C(12') .331(3) .391(2) 1.516(6) .2444
C(13') .377(3) .417(3) 1.603(7) .2763
C(14') .332(5) .463(4) 1.655(7) .3518
C(21') .123(2) .353(2) 1.472(2) .0908
C(22') .050(2) .382(2) 1.491(3) .1374
C(23') .049(2) .403(3) 1.607(3) .1558
C(24') -.018(3) .434(3) 1.632(5) .2581
C(31') .123(2) .4030(10) 1.262(2) .0869
C(32') .177(2) .449(2) 1.287(3) .1114
C(33') .171(4) .493(2) 1.197(3) .2225
C(34') .185(5) .552(2) 1.238(6) .2778
C(41') .071(2) .2840(10) 1.286(3) .1093
C(42') .080(2) .224(2) 1.338(3) .1040
C(43') .036(3) .178(2) 1.282(4) .1967
C(44') .050(3) .120(2) 1.337(5) .1814

loop_
_geom_angle_atom_site_label_1
_geom_angle_atom_site_label_2
_geom_angle_atom_site_label_3
_geom_angle
_geom_angle_publ_flag
Cl(1) Pt(1) S(1) 178.8(4) yes
Cl(2) Pt(1) S(1) 89.1(3) yes
Cl(2) Pt(1) Cl(1) 89.9(4) yes
P(1) Pt(1) S(1) 94.3(3) yes
P(1) Pt(1) Cl(1) 86.8(3) yes
P(1) Pt(1) Cl(2) 176.6(3) yes
C(1) S(1) Pt(1) 106.3(12) yes
C(11) S(1) Pt(1) 108.8(12) yes
C(11) S(1) C(1) 104.3(15) yes
C(21) P(1) Pt(1) 112.6(11) yes
C(31) P(1) Pt(1) 111.7(11) yes
C(31) P(1) C(21) 105.6(14) yes
C(41) P(1) Pt(1) 113.2(9) yes
C(41) P(1) C(21) 107.2(15) yes
C(41) P(1) C(31) 105.9(14) yes
Cl(1') Pt(1') S(1') 177.9(4) yes
Cl(2') Pt(1') S(1') 89.3(4) yes
Cl(2') Pt(1') Cl(1') 89.0(4) yes
P(1') Pt(1') S(1') 95.0(4) yes
P(1') Pt(1') Cl(1') 86.7(4) yes
P(1') Pt(1') Cl(2') 175.7(4) yes
C(1') S(1') Pt(1') 106.6(12) yes
C(11') S(1') Pt(1') 107.4(13) yes
C(11') S(1') C(1') 102.3(16) yes
C(21') P(1') Pt(1') 113.8(10) yes
C(31') P(1') Pt(1') 113.9(12) yes
C(31') P(1') C(21') 104.5(15) yes
C(41') P(1') Pt(1') 110.3(12) yes
C(41') P(1') C(21') 109.0(15) yes
C(41') P(1') C(31') 104.8(14) yes

loop_
_geom_bond_atom_site_label_1
_geom_bond_atom_site_label_2
_geom_bond_distance
_geom_bond_publ_flag
Pt(1) S(1) 2.272(8) yes
Pt(1) Cl(1) 2.292(9) yes
Pt(1) Cl(2) 2.360(9) yes
Pt(1) P(1) 2.241(9) yes
S(1) C(1) 1.87(2) yes
S(1) C(11) 1.86(2) yes
P(1) C(21) 1.86(2) yes
P(1) C(31) 1.84(2) yes
P(1) C(41) 1.87(2) yes
Pt(1') S(1') 2.280(10) yes
Pt(1') Cl(1') 2.320(10) yes
Pt(1') Cl(2') 2.360(10) yes
Pt(1') P(1') 2.230(10) yes
S(1') C(1') 1.89(2) yes
S(1') C(11') 1.84(2) yes
P(1') C(21') 1.86(2) yes
P(1') C(31') 1.84(2) yes
P(1') C(41') 1.85(2) yes
